data_4069595
loop_
_publ_author_name
'Ren, Shikuo'
'Chan, Hoi-Shan'
'Xie, Zuowei'

_publ_section_title
;
 Reaction of Zirconocene&#x2212;Carboryne Precursor with Alkynes: An
 Efficient Route to Zirconacyclopentenes Incorporating a Carboranyl Unit
;
_journal_issue 14
_journal_name_full Organometallics
_journal_page_first 4106
_journal_paper_doi 10.1021/om9002973
_journal_volume 28
_journal_year 2009
_chemical_formula_sum 'C26 H30 B10 Zr'
_chemical_formula_weight 541.82
_chemical_name_systematic
; 
 ? 
;
_space_group_IT_number 14
_symmetry_cell_setting monoclinic
_symmetry_space_group_name_Hall '-P 2yn'
_symmetry_space_group_name_H-M 'P 1 21/n 1'
_atom_sites_solution_hydrogens geom
_atom_sites_solution_primary direct
_atom_sites_solution_secondary difmap
_audit_creation_method SHELXL-97
_cell_angle_alpha 90.00
_cell_angle_beta 96.538(3)
_cell_angle_gamma 90.00
_cell_formula_units_Z 4
_cell_length_a 8.2643(14)
_cell_length_b 19.753(3)
_cell_length_c 16.705(3)
_cell_measurement_temperature 293(2)
_cell_volume 2709.3(8)
_computing_cell_refinement 'BRUKER SMART CCD DIFFRACTOMETER'
_computing_data_collection 'BRUKER SMART CCD DIFFRACTOMETER'
_computing_data_reduction 'BRUKER SMART CCD DIFFRACTOMETER'
_computing_molecular_graphics 'SIEMENS SHELXTL'
_computing_publication_material 'SIEMENS SHELXTL'
_computing_structure_refinement 'SHELXL-97 (Sheldrick, 1997)'
_computing_structure_solution 'SHELXS-97 (Sheldrick, 1990)'
_diffrn_ambient_temperature 293(2)
_diffrn_measured_fraction_theta_full 0.996
_diffrn_measured_fraction_theta_max 0.996
_diffrn_measurement_device_type 'BRUKER SMART CCD DIFFRACTOMETER'
_diffrn_measurement_method 'OMEGA SCAN'
_diffrn_radiation_monochromator graphite
_diffrn_radiation_source 'fine-focus sealed tube'
_diffrn_radiation_type MoK\a
_diffrn_radiation_wavelength 0.71073
_diffrn_reflns_av_R_equivalents 0.0375
_diffrn_reflns_av_sigmaI/netI 0.0418
_diffrn_reflns_limit_h_max 8
_diffrn_reflns_limit_h_min -10
_diffrn_reflns_limit_k_max 26
_diffrn_reflns_limit_k_min -23
_diffrn_reflns_limit_l_max 22
_diffrn_reflns_limit_l_min -12
_diffrn_reflns_number 18218
_diffrn_reflns_theta_full 28.03
_diffrn_reflns_theta_max 28.03
_diffrn_reflns_theta_min 1.60
_exptl_absorpt_coefficient_mu 0.421
_exptl_absorpt_correction_T_max 1.0000
_exptl_absorpt_correction_T_min 0.749685
_exptl_absorpt_correction_type SADABS
_exptl_crystal_colour orange
_exptl_crystal_density_diffrn 1.328
_exptl_crystal_density_method 'not measured'
_exptl_crystal_description block
_exptl_crystal_F_000 1104
_exptl_crystal_size_max 0.40
_exptl_crystal_size_mid 0.40
_exptl_crystal_size_min 0.30
_refine_diff_density_max 0.726
_refine_diff_density_min -0.463
_refine_diff_density_rms 0.062
_refine_ls_extinction_method none
_refine_ls_goodness_of_fit_ref 1.023
_refine_ls_hydrogen_treatment riding
_refine_ls_matrix_type full
_refine_ls_number_parameters 334
_refine_ls_number_reflns 6527
_refine_ls_number_restraints 0
_refine_ls_restrained_S_all 1.023
_refine_ls_R_factor_all 0.0576
_refine_ls_R_factor_gt 0.0394
_refine_ls_shift/su_max 0.001
_refine_ls_shift/su_mean 0.000
_refine_ls_structure_factor_coef Fsqd
_refine_ls_weighting_details 'calc w=1/[\s^2^(Fo^2^)+(0.0577P)^2^+0.7865P] where P=(Fo^2^+2Fc^2^)/3'
_refine_ls_weighting_scheme calc
_refine_ls_wR_factor_gt 0.1003
_refine_ls_wR_factor_ref 0.1113
_reflns_number_gt 4994
_reflns_number_total 6527
_reflns_threshold_expression >2sigma(I)
_cod_data_source_file om9002973_si_001.cif
_cod_data_source_block 3d
_cod_depositor_comments
;
The following automatic conversions were performed:

'_symmetry_cell_setting' value 'Monoclinic' changed to 'monoclinic'
according to /home/saulius/struct/CIF-dictionaries/cif_core.dic
dictionary named 'cif_core.dic' version 2.4.2 from 2011-04-26.

Automatic conversion script
Id: cif_fix_values 1715 2011-07-08 13:25:40Z adriana 
;
_cod_original_cell_volume 2709.4(8)
_cod_original_sg_symbol_H-M P2(1)/n
_cod_database_code 4069595

loop_
_symmetry_equiv_pos_as_xyz
'x, y, z'
'-x+1/2, y+1/2, -z+1/2'
'-x, -y, -z'
'x-1/2, -y-1/2, z-1/2'

loop_
_atom_site_label
_atom_site_type_symbol
_atom_site_fract_x
_atom_site_fract_y
_atom_site_fract_z
_atom_site_U_iso_or_equiv
_atom_site_adp_type
_atom_site_occupancy
_atom_site_symmetry_multiplicity
_atom_site_calc_flag
_atom_site_refinement_flags
Zr1 Zr 0.12801(3) 0.181026(10) 0.101795(12) 0.03661(9) Uani 1 1 d .
C1 C 0.2828(3) 0.21135(10) -0.07197(11) 0.0296(4) Uani 1 1 d .
C2 C 0.2240(3) 0.14419(10) -0.02072(12) 0.0316(4) Uani 1 1 d .
C11 C 0.2604(3) 0.27790(10) -0.02967(12) 0.0300(4) Uani 1 1 d .
C12 C 0.3155(3) 0.34021(11) -0.07011(13) 0.0404(5) Uani 1 1 d .
C13 C 0.2182(4) 0.37126(13) -0.13277(15) 0.0546(7) Uani 1 1 d .
H13A H 0.1189 0.3520 -0.1525 0.066 Uiso 1 1 calc R
C14 C 0.2689(6) 0.43112(17) -0.1661(2) 0.0807(12) Uani 1 1 d .
H14A H 0.2034 0.4518 -0.2080 0.097 Uiso 1 1 calc R
C15 C 0.4150(7) 0.45966(17) -0.1372(3) 0.0983(16) Uani 1 1 d .
H15A H 0.4485 0.4996 -0.1598 0.118 Uiso 1 1 calc R
C16 C 0.5112(5) 0.43010(17) -0.0759(2) 0.0865(12) Uani 1 1 d .
H16A H 0.6097 0.4500 -0.0562 0.104 Uiso 1 1 calc R
C17 C 0.4625(4) 0.36975(14) -0.04221(17) 0.0593(7) Uani 1 1 d .
H17A H 0.5297 0.3493 -0.0007 0.071 Uiso 1 1 calc R
C18 C 0.1984(3) 0.27890(10) 0.04115(12) 0.0303(4) Uani 1 1 d .
C19 C 0.1656(3) 0.34581(11) 0.07803(13) 0.0347(5) Uani 1 1 d .
C20 C 0.0319(3) 0.38421(12) 0.04841(15) 0.0484(6) Uani 1 1 d .
H20A H -0.0375 0.3682 0.0048 0.058 Uiso 1 1 calc R
C21 C -0.0007(4) 0.44627(13) 0.08270(17) 0.0568(7) Uani 1 1 d .
H21A H -0.0906 0.4715 0.0616 0.068 Uiso 1 1 calc R
C22 C 0.0988(4) 0.47007(14) 0.14694(19) 0.0616(8) Uani 1 1 d .
H22A H 0.0771 0.5115 0.1699 0.074 Uiso 1 1 calc R
C23 C 0.2305(4) 0.43305(15) 0.1775(2) 0.0671(9) Uani 1 1 d .
H23A H 0.2983 0.4494 0.2215 0.081 Uiso 1 1 calc R
C24 C 0.2649(3) 0.37106(13) 0.14381(17) 0.0519(7) Uani 1 1 d .
H24A H 0.3552 0.3463 0.1655 0.062 Uiso 1 1 calc R
C25 C 0.4012(4) 0.19696(18) 0.18315(16) 0.0625(8) Uani 1 1 d .
H25A H 0.4870 0.2280 0.1702 0.075 Uiso 1 1 calc R
C26 C 0.2841(5) 0.2106(2) 0.23464(17) 0.0735(9) Uani 1 1 d .
H26A H 0.2742 0.2533 0.2637 0.088 Uiso 1 1 calc R
C27 C 0.2036(6) 0.1519(3) 0.24829(19) 0.0994(14) Uani 1 1 d .
H27A H 0.1268 0.1459 0.2883 0.119 Uiso 1 1 calc R
C28 C 0.2640(7) 0.1003(2) 0.2027(2) 0.1056(16) Uani 1 1 d .
H28A H 0.2393 0.0519 0.2065 0.127 Uiso 1 1 calc R
C29 C 0.3904(5) 0.12843(18) 0.16360(17) 0.0763(11) Uani 1 1 d .
H29A H 0.4672 0.1031 0.1346 0.092 Uiso 1 1 calc R
C30 C -0.1457(3) 0.21818(17) 0.0346(2) 0.0632(8) Uani 1 1 d .
H30A H -0.1659 0.2491 -0.0113 0.076 Uiso 1 1 calc R
C31 C -0.1430(4) 0.23508(15) 0.11584(19) 0.0619(8) Uani 1 1 d .
H31A H -0.1581 0.2808 0.1365 0.074 Uiso 1 1 calc R
C32 C -0.1369(5) 0.17643(17) 0.1615(3) 0.0839(12) Uani 1 1 d .
H32A H -0.1494 0.1737 0.2190 0.101 Uiso 1 1 calc R
C33 C -0.1345(4) 0.12197(17) 0.1091(3) 0.0967(14) Uani 1 1 d .
H33A H -0.1467 0.0743 0.1236 0.116 Uiso 1 1 calc R
C34 C -0.1398(4) 0.1469(2) 0.0311(3) 0.0862(13) Uani 1 1 d .
H34A H -0.1562 0.1196 -0.0181 0.103 Uiso 1 1 calc R
B3 B 0.1089(4) 0.16947(14) -0.10919(16) 0.0418(6) Uani 1 1 d .
H3 H -0.0144 0.1907 -0.1107 0.050 Uiso 1 1 calc R
B4 B 0.2473(4) 0.19890(15) -0.17421(15) 0.0463(7) Uani 1 1 d .
H4 H 0.2135 0.2393 -0.2182 0.056 Uiso 1 1 calc R
B5 B 0.4475(4) 0.19318(14) -0.12253(17) 0.0426(6) Uani 1 1 d .
H5 H 0.5437 0.2296 -0.1327 0.051 Uiso 1 1 calc R
B6 B 0.4291(3) 0.15922(13) -0.02608(15) 0.0353(5) Uani 1 1 d .
H6 H 0.5138 0.1738 0.0267 0.042 Uiso 1 1 calc R
B7 B 0.1507(4) 0.08284(14) -0.08897(19) 0.0490(7) Uani 1 1 d .
H7 H 0.0541 0.0470 -0.0775 0.059 Uiso 1 1 calc R
B8 B 0.1674(4) 0.11660(16) -0.18640(18) 0.0547(8) Uani 1 1 d .
H8 H 0.0813 0.1026 -0.2389 0.066 Uiso 1 1 calc R
B9 B 0.3760(4) 0.13112(15) -0.19570(17) 0.0495(7) Uani 1 1 d .
H9 H 0.4260 0.1269 -0.2538 0.059 Uiso 1 1 calc R
B10 B 0.4888(4) 0.10610(15) -0.10279(17) 0.0451(6) Uani 1 1 d .
H10 H 0.6127 0.0853 -0.1004 0.054 Uiso 1 1 calc R
B11 B 0.3476(4) 0.07656(13) -0.03775(17) 0.0432(6) Uani 1 1 d .
H11 H 0.3793 0.0366 0.0072 0.052 Uiso 1 1 calc R
B12 B 0.3160(4) 0.05901(14) -0.14271(18) 0.0483(7) Uani 1 1 d .
H12 H 0.3276 0.0076 -0.1667 0.058 Uiso 1 1 calc R

loop_
_atom_site_aniso_label
_atom_site_aniso_U_11
_atom_site_aniso_U_22
_atom_site_aniso_U_33
_atom_site_aniso_U_23
_atom_site_aniso_U_13
_atom_site_aniso_U_12
Zr1 0.04670(15) 0.02982(13) 0.03576(13) 0.00189(8) 0.01534(9) -0.00428(9)
C1 0.0361(11) 0.0260(10) 0.0268(9) 0.0008(8) 0.0039(8) 0.0026(8)
C2 0.0362(12) 0.0260(10) 0.0327(10) 0.0000(8) 0.0045(8) -0.0008(8)
C11 0.0349(11) 0.0257(10) 0.0290(10) 0.0006(8) 0.0024(8) 0.0009(8)
C12 0.0598(16) 0.0274(10) 0.0372(11) 0.0000(9) 0.0197(11) 0.0015(10)
C13 0.076(2) 0.0440(14) 0.0472(14) 0.0135(11) 0.0232(13) 0.0168(13)
C14 0.133(4) 0.0496(18) 0.070(2) 0.0288(15) 0.056(2) 0.036(2)
C15 0.168(5) 0.0353(17) 0.109(3) 0.0118(18) 0.091(3) -0.005(2)
C16 0.117(3) 0.0551(19) 0.096(3) -0.0098(19) 0.050(2) -0.039(2)
C17 0.076(2) 0.0483(15) 0.0561(16) -0.0031(12) 0.0185(14) -0.0179(14)
C18 0.0339(11) 0.0253(10) 0.0315(10) -0.0015(8) 0.0028(8) -0.0012(8)
C19 0.0453(13) 0.0276(10) 0.0337(10) -0.0019(8) 0.0149(9) -0.0045(9)
C20 0.0643(17) 0.0380(13) 0.0420(13) -0.0013(10) 0.0019(12) 0.0091(12)
C21 0.074(2) 0.0380(13) 0.0593(16) 0.0014(12) 0.0131(14) 0.0148(13)
C22 0.071(2) 0.0385(14) 0.079(2) -0.0221(13) 0.0273(16) -0.0027(13)
C23 0.0555(18) 0.0594(17) 0.087(2) -0.0438(16) 0.0102(15) -0.0110(14)
C24 0.0416(14) 0.0467(14) 0.0670(17) -0.0220(12) 0.0051(12) -0.0028(11)
C25 0.0601(19) 0.084(2) 0.0404(14) 0.0010(14) -0.0084(13) 0.0095(16)
C26 0.089(3) 0.093(2) 0.0377(15) -0.0110(16) 0.0044(15) 0.001(2)
C27 0.129(4) 0.135(4) 0.0362(16) 0.022(2) 0.0204(19) -0.013(3)
C28 0.176(5) 0.070(2) 0.066(2) 0.042(2) -0.008(3) -0.002(3)
C29 0.102(3) 0.080(2) 0.0422(15) 0.0130(15) -0.0113(16) 0.041(2)
C30 0.0323(15) 0.079(2) 0.080(2) -0.0139(17) 0.0118(13) -0.0006(14)
C31 0.0525(18) 0.0562(17) 0.082(2) -0.0126(15) 0.0315(15) 0.0008(13)
C32 0.087(3) 0.068(2) 0.111(3) 0.0105(19) 0.072(2) 0.0012(18)
C33 0.080(3) 0.0504(19) 0.174(4) -0.010(2) 0.080(3) -0.0242(17)
C34 0.0366(16) 0.090(3) 0.137(3) -0.058(3) 0.0320(18) -0.0255(16)
B3 0.0362(14) 0.0456(15) 0.0408(14) -0.0120(11) -0.0081(11) 0.0045(11)
B4 0.065(2) 0.0464(15) 0.0265(12) -0.0029(11) 0.0025(12) 0.0136(14)
B5 0.0487(16) 0.0412(14) 0.0411(14) -0.0043(11) 0.0195(12) -0.0008(12)
B6 0.0315(13) 0.0365(12) 0.0374(13) -0.0014(10) 0.0016(10) 0.0064(10)
B7 0.0525(18) 0.0345(14) 0.0602(18) -0.0163(12) 0.0073(14) -0.0063(12)
B8 0.059(2) 0.0583(18) 0.0432(15) -0.0209(14) -0.0083(14) 0.0064(15)
B9 0.068(2) 0.0473(16) 0.0346(13) -0.0075(12) 0.0106(13) 0.0113(14)
B10 0.0463(16) 0.0468(15) 0.0431(14) -0.0071(12) 0.0093(12) 0.0120(13)
B11 0.0552(18) 0.0297(12) 0.0454(15) 0.0000(10) 0.0094(12) 0.0112(12)
B12 0.0608(19) 0.0352(14) 0.0495(16) -0.0150(12) 0.0092(14) 0.0031(13)

loop_
_atom_type_symbol
_atom_type_description
_atom_type_scat_dispersion_real
_atom_type_scat_dispersion_imag
_atom_type_scat_source
C C 0.0033 0.0016 'International Tables Vol C Tables 4.2.6.8 and 6.1.1.4'
H H 0.0000 0.0000 'International Tables Vol C Tables 4.2.6.8 and 6.1.1.4'
B B 0.0013 0.0007 'International Tables Vol C Tables 4.2.6.8 and 6.1.1.4'
Zr Zr -2.9673 0.5597 'International Tables Vol C Tables 4.2.6.8 and 6.1.1.4'

loop_
_geom_angle_atom_site_label_1
_geom_angle_atom_site_label_2
_geom_angle_atom_site_label_3
_geom_angle
C18 Zr1 C2 75.66(7)
C18 Zr1 C33 133.43(12)
C2 Zr1 C33 106.05(12)
C18 Zr1 C34 106.10(13)
C2 Zr1 C34 82.81(10)
C33 Zr1 C34 32.51(13)
C18 Zr1 C28 136.22(13)
C2 Zr1 C28 102.48(13)
C33 Zr1 C28 89.73(17)
C34 Zr1 C28 117.17(16)
C18 Zr1 C26 93.65(10)
C2 Zr1 C26 129.92(10)
C33 Zr1 C26 115.56(15)
C34 Zr1 C26 145.73(13)
C28 Zr1 C26 53.40(13)
C18 Zr1 C32 118.94(10)
C2 Zr1 C32 135.95(12)
C33 Zr1 C32 32.32(12)
C34 Zr1 C32 53.66(14)
C28 Zr1 C32 93.13(16)
C26 Zr1 C32 92.35(14)
C18 Zr1 C31 87.51(9)
C2 Zr1 C31 126.48(9)
C33 Zr1 C31 53.26(12)
C34 Zr1 C31 53.45(10)
C28 Zr1 C31 123.08(15)
C26 Zr1 C31 101.08(12)
C32 Zr1 C31 31.99(10)
C18 Zr1 C29 106.25(11)
C2 Zr1 C29 82.61(9)
C33 Zr1 C29 120.22(14)
C34 Zr1 C29 139.73(14)
C28 Zr1 C29 32.63(14)
C26 Zr1 C29 53.18(12)
C32 Zr1 C29 124.89(13)
C31 Zr1 C29 150.59(11)
C18 Zr1 C30 79.46(9)
C2 Zr1 C30 94.34(9)
C33 Zr1 C30 53.99(13)
C34 Zr1 C30 32.79(12)
C28 Zr1 C30 143.21(15)
C26 Zr1 C30 132.27(11)
C32 Zr1 C30 53.65(13)
C31 Zr1 C30 32.19(10)
C29 Zr1 C30 172.51(11)
C18 Zr1 C25 82.87(9)
C2 Zr1 C25 97.79(9)
C33 Zr1 C25 140.18(14)
C34 Zr1 C25 170.81(13)
C28 Zr1 C25 53.70(13)
C26 Zr1 C25 32.19(11)
C32 Zr1 C25 124.01(13)
C31 Zr1 C25 130.49(10)
C29 Zr1 C25 32.12(11)
C30 Zr1 C25 155.35(11)
C18 Zr1 C27 125.07(12)
C2 Zr1 C27 133.75(13)
C33 Zr1 C27 88.08(17)
C34 Zr1 C27 120.58(16)
C28 Zr1 C27 32.38(14)
C26 Zr1 C27 31.59(13)
C32 Zr1 C27 74.76(15)
C31 Zr1 C27 97.53(14)
C29 Zr1 C27 53.22(14)
C30 Zr1 C27 127.58(13)
C25 Zr1 C27 52.93(13)
C11 C1 C2 112.95(16)
C11 C1 B6 115.68(16)
C2 C1 B6 61.63(13)
C11 C1 B3 116.55(18)
C2 C1 B3 61.59(14)
B6 C1 B3 113.25(17)
C11 C1 B4 124.93(17)
C2 C1 B4 111.54(17)
B6 C1 B4 113.14(17)
B3 C1 B4 61.88(16)
C11 C1 B5 123.79(18)
C2 C1 B5 112.12(16)
B6 C1 B5 62.20(15)
B3 C1 B5 113.53(17)
B4 C1 B5 62.39(17)
C1 C2 B11 108.43(17)
C1 C2 B7 108.54(17)
B11 C2 B7 61.12(16)
C1 C2 B6 59.82(13)
B11 C2 B6 61.50(15)
B7 C2 B6 110.96(18)
C1 C2 B3 60.11(13)
B11 C2 B3 111.06(17)
B7 C2 B3 61.50(15)
B6 C2 B3 110.53(18)
C1 C2 Zr1 109.83(12)
B11 C2 Zr1 129.59(14)
B7 C2 Zr1 130.82(16)
B6 C2 Zr1 114.44(13)
B3 C2 Zr1 115.98(14)
C18 C11 C12 123.44(18)
C18 C11 C1 120.25(18)
C12 C11 C1 116.29(18)
C17 C12 C13 118.7(2)
C17 C12 C11 119.7(2)
C13 C12 C11 121.5(2)
C12 C13 C14 120.1(3)
C15 C14 C13 120.2(3)
C16 C15 C14 120.4(3)
C15 C16 C17 120.1(4)
C12 C17 C16 120.5(3)
C11 C18 C19 118.78(18)
C11 C18 Zr1 121.31(14)
C19 C18 Zr1 119.80(14)
C20 C19 C24 117.5(2)
C20 C19 C18 120.8(2)
C24 C19 C18 121.7(2)
C19 C20 C21 121.3(2)
C22 C21 C20 120.1(3)
C21 C22 C23 119.7(2)
C22 C23 C24 120.9(3)
C19 C24 C23 120.5(3)
C26 C25 C29 107.6(3)
C26 C25 Zr1 73.38(19)
C29 C25 Zr1 73.87(18)
C27 C26 C25 108.9(4)
C27 C26 Zr1 74.87(19)
C25 C26 Zr1 74.43(17)
C26 C27 C28 108.5(4)
C26 C27 Zr1 73.54(18)
C28 C27 Zr1 72.68(18)
C27 C28 C29 107.1(4)
C27 C28 Zr1 74.9(2)
C29 C28 Zr1 74.61(17)
C25 C29 C28 107.9(3)
C25 C29 Zr1 74.01(17)
C28 C29 Zr1 72.8(2)
C31 C30 C34 106.4(3)
C31 C30 Zr1 73.83(18)
C34 C30 Zr1 72.14(18)
C32 C31 C30 109.3(3)
C32 C31 Zr1 73.72(18)
C30 C31 Zr1 73.98(16)
C31 C32 C33 107.7(4)
C31 C32 Zr1 74.28(17)
C33 C32 Zr1 72.65(18)
C34 C33 C32 108.4(3)
C34 C33 Zr1 73.80(17)
C32 C33 Zr1 75.04(19)
C33 C34 C30 108.2(3)
C33 C34 Zr1 73.7(2)
C30 C34 Zr1 75.07(16)
C1 B3 C2 58.30(12)
C1 B3 B4 59.20(15)
C2 B3 B4 106.74(19)
C1 B3 B8 105.2(2)
C2 B3 B8 106.39(19)
B4 B3 B8 59.68(18)
C1 B3 B7 105.08(18)
C2 B3 B7 58.93(14)
B4 B3 B7 108.1(2)
B8 B3 B7 60.33(17)
C1 B4 B8 105.5(2)
C1 B4 B3 58.92(14)
B8 B4 B3 60.32(17)
C1 B4 B9 105.76(19)
B8 B4 B9 60.25(18)
B3 B4 B9 108.8(2)
C1 B4 B5 58.87(14)
B8 B4 B5 108.3(2)
B3 B4 B5 108.22(19)
B9 B4 B5 60.30(17)
C1 B5 B6 58.43(14)
C1 B5 B10 104.88(19)
B6 B5 B10 59.88(15)
C1 B5 B4 58.74(15)
B6 B5 B4 107.1(2)
B10 B5 B4 107.4(2)
C1 B5 B9 105.1(2)
B6 B5 B9 107.9(2)
B10 B5 B9 60.24(16)
B4 B5 B9 59.61(17)
C1 B6 C2 58.55(13)
C1 B6 B5 59.37(14)
C2 B6 B5 107.35(18)
C1 B6 B11 105.48(18)
C2 B6 B11 59.03(14)
B5 B6 B11 108.73(19)
C1 B6 B10 105.95(17)
C2 B6 B10 106.91(18)
B5 B6 B10 60.32(15)
B11 B6 B10 60.44(16)
C2 B7 B11 59.43(14)
C2 B7 B3 59.57(13)
B11 B7 B3 108.14(19)
C2 B7 B8 106.46(19)
B11 B7 B8 108.0(2)
B3 B7 B8 59.79(17)
C2 B7 B12 106.7(2)
B11 B7 B12 60.34(17)
B3 B7 B12 107.7(2)
B8 B7 B12 59.61(18)
B4 B8 B3 60.00(16)
B4 B8 B12 108.2(2)
B3 B8 B12 108.2(2)
B4 B8 B9 60.26(18)
B3 B8 B9 108.5(2)
B12 B8 B9 60.24(18)
B4 B8 B7 107.94(18)
B3 B8 B7 59.88(16)
B12 B8 B7 60.26(18)
B9 B8 B7 108.6(2)
B8 B9 B4 59.49(19)
B8 B9 B12 59.83(19)
B4 B9 B12 107.3(2)
B8 B9 B5 107.5(2)
B4 B9 B5 60.09(16)
B12 B9 B5 107.40(19)
B8 B9 B10 107.2(2)
B4 B9 B10 107.38(19)
B12 B9 B10 59.54(17)
B5 B9 B10 59.69(16)
B6 B10 B12 107.8(2)
B6 B10 B5 59.80(15)
B12 B10 B5 108.0(2)
B6 B10 B11 59.76(15)
B12 B10 B11 60.08(17)
B5 B10 B11 107.77(19)
B6 B10 B9 107.71(19)
B12 B10 B9 59.95(17)
B5 B10 B9 60.07(16)
B11 B10 B9 107.9(2)
C2 B11 B7 59.45(14)
C2 B11 B6 59.47(14)
B7 B11 B6 107.98(18)
C2 B11 B12 106.88(19)
B7 B11 B12 60.57(17)
B6 B11 B12 107.47(19)
C2 B11 B10 106.76(18)
B7 B11 B10 108.4(2)
B6 B11 B10 59.81(16)
B12 B11 B10 59.66(16)
B8 B12 B10 108.0(2)
B8 B12 B9 59.93(19)
B10 B12 B9 60.51(17)
B8 B12 B11 107.39(19)
B10 B12 B11 60.26(16)
B9 B12 B11 108.49(19)
B8 B12 B7 60.13(18)
B10 B12 B7 107.66(18)
B9 B12 B7 108.2(2)
B11 B12 B7 59.09(16)

loop_
_geom_bond_atom_site_label_1
_geom_bond_atom_site_label_2
_geom_bond_distance
Zr1 C18 2.288(2)
Zr1 C2 2.391(2)
Zr1 C33 2.479(3)
Zr1 C34 2.480(3)
Zr1 C28 2.494(3)
Zr1 C26 2.506(3)
Zr1 C32 2.509(3)
Zr1 C31 2.516(3)
Zr1 C29 2.517(3)
Zr1 C30 2.518(3)
Zr1 C25 2.519(3)
Zr1 C27 2.522(3)
C1 C11 1.514(3)
C1 C2 1.680(3)
C1 B6 1.703(3)
C1 B3 1.712(3)
C1 B4 1.717(3)
C1 B5 1.720(4)
C2 B11 1.725(3)
C2 B7 1.726(3)
C2 B6 1.733(3)
C2 B3 1.737(3)
C11 C18 1.342(3)
C11 C12 1.500(3)
C12 C17 1.380(4)
C12 C13 1.388(3)
C13 C14 1.391(4)
C14 C15 1.370(6)
C15 C16 1.355(6)
C16 C17 1.396(4)
C18 C19 1.496(3)
C19 C20 1.384(3)
C19 C24 1.387(3)
C20 C21 1.392(3)
C21 C22 1.359(4)
C22 C23 1.361(4)
C23 C24 1.391(4)
C25 C26 1.393(5)
C25 C29 1.393(5)
C26 C27 1.369(6)
C27 C28 1.399(6)
C28 C29 1.408(6)
C30 C31 1.396(4)
C30 C34 1.411(5)
C31 C32 1.385(4)
C32 C33 1.388(5)
C33 C34 1.388(6)
B3 B4 1.763(5)
B3 B8 1.769(4)
B3 B7 1.771(4)
B4 B8 1.758(4)
B4 B9 1.771(4)
B4 B5 1.780(4)
B5 B6 1.768(4)
B5 B10 1.777(4)
B5 B9 1.784(4)
B6 B11 1.768(4)
B6 B10 1.769(4)
B7 B11 1.755(4)
B7 B8 1.779(5)
B7 B12 1.781(4)
B8 B12 1.769(4)
B8 B9 1.771(5)
B9 B12 1.777(4)
B9 B10 1.787(4)
B10 B12 1.770(4)
B10 B11 1.780(4)
B11 B12 1.777(4)
